data_4345805
loop_
_publ_author_name
'Kirakci, Kaplan'
'Fejfarov\'a, Karla'
'Martin\<c\'ik, Ji\<r\'i'
'Nikl, Martin'
'Lang, Kamil'

_publ_section_title
;
 Tetranuclear Copper(I) Iodide Complexes: A New Class of X-ray Phosphors.
;
_journal_issue 8
_journal_name_full 'Inorganic chemistry'
_journal_page_first 4610
_journal_page_last 4615
_journal_paper_doi 10.1021/acs.inorgchem.7b00240
_journal_volume 56
_journal_year 2017
_chemical_formula_sum 'C22 H24 Cu4 I4 N4 O0.5'
_chemical_formula_weight 1114.3
_chemical_name_systematic ' ?'
_space_group_IT_number 106
_symmetry_cell_setting tetragonal
_symmetry_Int_Tables_number 106
_symmetry_space_group_name_Hall 'P 4c -2ab'
_symmetry_space_group_name_H-M 'P 42 b c'
_cell_angle_alpha 90
_cell_angle_beta 90
_cell_angle_gamma 90
_cell_formula_units_Z 8
_cell_length_a 19.6199
_cell_length_b 19.6199
_cell_length_c 15.9273
_cell_measurement_reflns_used 17967
_cell_measurement_temperature 293
_cell_measurement_theta_max 28.41
_cell_measurement_theta_min 3.75
_cell_volume 6131.062
_computing_cell_refinement 'CrysAlisPro 1.171.38.43 (Rigaku OD, 2015)'
_computing_data_collection 'CrysAlisPro 1.171.38.43 (Rigaku OD, 2015)'
_computing_data_reduction 'CrysAlisPro 1.171.38.43 (Rigaku OD, 2015)'
_computing_molecular_graphics Diamond
_computing_structure_refinement Jana2006
_computing_structure_solution
;
Superflip, version February 2014
;
_diffrn_ambient_temperature 293
_diffrn_detector 'CCD plate'
_diffrn_detector_area_resol_mean 5.1783
_diffrn_measured_fraction_theta_full 0.98
_diffrn_measured_fraction_theta_max 0.98
_diffrn_measurement_device 'four-circle diffractometer'
_diffrn_measurement_device_type 'Xcalibur, AtlasS2, Gemini ultra'
_diffrn_measurement_method '\w scans'
_diffrn_radiation_monochromator graphite
_diffrn_radiation_probe x-ray
_diffrn_radiation_source 'X-ray tube'
_diffrn_radiation_type 'Mo K\a'
_diffrn_radiation_wavelength 0.71073
_diffrn_reflns_av_R_equivalents 0.0657
_diffrn_reflns_av_unetI/netI 0.0402
_diffrn_reflns_limit_h_max 25
_diffrn_reflns_limit_h_min -26
_diffrn_reflns_limit_k_max 27
_diffrn_reflns_limit_k_min -25
_diffrn_reflns_limit_l_max 21
_diffrn_reflns_limit_l_min -20
_diffrn_reflns_number 98020
_diffrn_reflns_theta_full 29.53
_diffrn_reflns_theta_max 29.53
_diffrn_reflns_theta_min 3.28
_diffrn_source 'fine-focus sealed X-ray tube'
_exptl_absorpt_coefficient_mu 6.785
_exptl_absorpt_correction_T_max 1
_exptl_absorpt_correction_T_min 0.732
_exptl_absorpt_correction_type multi-scan
_exptl_absorpt_process_details
;
CrysAlisPro 1.171.38.43 (Rigaku Oxford Diffraction, 2015)
Empirical absorption correction using spherical harmonics,
 implemented in SCALE3 ABSPACK scaling algorithm.
;
_exptl_crystal_density_diffrn 2.4143
_exptl_crystal_description prism
_exptl_crystal_F_000 4120
_exptl_crystal_size_max 0.106
_exptl_crystal_size_mid 0.049
_exptl_crystal_size_min 0.025
_refine_diff_density_max 1.18
_refine_diff_density_min -1.25
_refine_ls_abs_structure_details '  3874 of Friedel pairs used in the refinement'
_refine_ls_abs_structure_Flack 0.01(2)
_refine_ls_extinction_method none
_refine_ls_goodness_of_fit_gt 1.29
_refine_ls_goodness_of_fit_ref 1.22
_refine_ls_hydrogen_treatment constr
_refine_ls_number_constraints 99
_refine_ls_number_parameters 303
_refine_ls_number_reflns 8225
_refine_ls_number_restraints 12
_refine_ls_R_factor_all 0.0534
_refine_ls_R_factor_gt 0.0278
_refine_ls_shift/su_max 0.0201
_refine_ls_shift/su_mean 0.0011
_refine_ls_structure_factor_coef F
_refine_ls_weighting_details w=1/(\s^2^(F)+0.0001F^2^)
_refine_ls_weighting_scheme sigma
_refine_ls_wR_factor_gt 0.0260
_refine_ls_wR_factor_ref 0.0284
_reflns_number_gt 6222
_reflns_number_total 8225
_reflns_threshold_expression I>3\s(I)
_cod_data_source_file ic7b00240_si_002.cif
_cod_data_source_block I
_cod_depositor_comments
;
The following automatic conversions were performed:

'_diffrn_radiation_probe' value 'X-ray' changed to 'x-ray' according
to
/home/data/users/saulius/crontab/automatic-downloads/current/ACS/lib/dictionaries/cif_core.dic
dictionary named 'cif_core.dic' version 2.4.2 from 2011-04-26.

Automatic conversion script
Id: cif_fix_values 4973 2017-02-22 13:04:09Z antanas 
;
_cod_original_sg_symbol_Hall 'P 4c;-2ab'
_cod_database_code 4345805

loop_
_space_group_symop_id
_space_group_symop_operation_xyz
1 x,y,z
2 -x,-y,z
3 -y,x,z+1/2
4 y,-x,z+1/2
5 x+1/2,-y+1/2,z
6 -x+1/2,y+1/2,z
7 -y+1/2,-x+1/2,z+1/2
8 y+1/2,x+1/2,z+1/2

loop_
_atom_site_label
_atom_site_type_symbol
_atom_site_fract_x
_atom_site_fract_y
_atom_site_fract_z
_atom_site_adp_type
_atom_site_U_iso_or_equiv
_atom_site_site_symmetry_multiplicity
_atom_site_occupancy
_atom_site_calc_flag
I1 I 0.768190(16) 0.750345(16) 0.55209(3) Uani 0.02092(10) 8 1 d
I2 I 0.816662(16) 0.631697(16) 0.31503(3) Uani 0.02430(10) 8 1 d
I3 I 0.619324(18) 0.596248(17) 0.44272(3) Uani 0.02559(11) 8 1 d
I4 I 0.657815(17) 0.799798(16) 0.31601(3) Uani 0.02406(10) 8 1 d
Cu1 Cu 0.68488(3) 0.66680(3) 0.31749(5) Uani 0.02437(19) 8 1 d
Cu2 Cu 0.65530(3) 0.72807(3) 0.46191(5) Uani 0.0257(2) 8 1 d
Cu3 Cu 0.75059(3) 0.63555(3) 0.46241(5) Uani 0.0255(2) 8 1 d
Cu4 Cu 0.77289(4) 0.75128(4) 0.38638(4) Uani 0.0253(2) 8 1 d
N1 N 0.6389(2) 0.6271(2) 0.2144(3) Uani 0.0207(14) 8 1 d
N2 N 0.7916(2) 0.5576(2) 0.5289(3) Uani 0.0273(16) 8 1 d
N3 N 0.8430(2) 0.8157(2) 0.3375(3) Uani 0.0250(15) 8 1 d
N4 N 0.5746(2) 0.7696(2) 0.5227(3) Uani 0.0250(15) 8 1 d
C22 C 0.8480(3) 0.8197(3) 0.2542(4) Uani 0.033(2) 8 1 d
C1 C 0.8066(3) 0.5627(3) 0.6097(4) Uani 0.0284(19) 8 1 d
C21 C 0.5739(3) 0.5681(3) 0.0787(4) Uani 0.034(2) 8 1 d
C2 C 0.5746(3) 0.7849(3) 0.6037(4) Uani 0.0261(19) 8 1 d
C3 C 0.8945(4) 0.8606(3) 0.2142(4) Uani 0.043(2) 8 1 d
C4 C 0.8016(3) 0.4968(3) 0.4914(4) Uani 0.037(2) 8 1 d
C5 C 0.5210(3) 0.8128(3) 0.6446(4) Uani 0.036(2) 8 1 d
C6 C 0.5934(3) 0.6608(3) 0.1706(4) Uani 0.033(2) 8 1 d
C8 C 0.6222(4) 0.5318(3) 0.1225(4) Uani 0.042(2) 8 1 d
C9 C 0.4603(3) 0.8082(4) 0.5170(4) Uani 0.042(3) 8 1 d
C10 C 0.6536(3) 0.5634(3) 0.1897(4) Uani 0.038(2) 8 1 d
C11 C 0.8273(3) 0.4411(3) 0.5352(5) Uani 0.045(3) 8 1 d
C12 C 0.5172(3) 0.7800(3) 0.4791(4) Uani 0.035(2) 8 1 d
C13 C 0.9374(4) 0.8989(4) 0.2630(5) Uani 0.052(3) 8 1 d
C14 C 0.9322(4) 0.8958(4) 0.3468(5) Uani 0.055(3) 8 1 d
C15 C 0.4623(3) 0.8259(4) 0.5992(5) Uani 0.046(3) 8 1 d
C16 C 0.5597(3) 0.6321(3) 0.1026(4) Uani 0.039(2) 8 1 d
C17 C 0.8320(4) 0.5091(4) 0.6563(5) Uani 0.052(3) 8 1 d
C19 C 0.8841(3) 0.8538(4) 0.3823(4) Uani 0.038(2) 8 1 d
C20 C 0.8425(4) 0.4488(4) 0.6179(5) Uani 0.053(3) 8 1 d
H1c1 H 0.799467 0.605653 0.637171 Uiso 0.034 8 1 d
H1c21 H 0.550652 0.547898 0.031809 Uiso 0.0408 8 1 d
H1c2 H 0.615269 0.775748 0.635361 Uiso 0.0313 8 1 d
H1c3 H 0.896845 0.862212 0.154033 Uiso 0.0512 8 1 d
H1c4 H 0.790779 0.491777 0.432925 Uiso 0.0444 8 1 d
H1c5 H 0.523522 0.823124 0.703464 Uiso 0.0428 8 1 d
H1c6 H 0.583073 0.706967 0.186134 Uiso 0.0402 8 1 d
H1c8 H 0.633845 0.486034 0.106878 Uiso 0.0504 8 1 d
H1c9 H 0.419403 0.815122 0.485067 Uiso 0.0508 8 1 d
H1c10 H 0.687569 0.538502 0.220274 Uiso 0.046 8 1 d
H1c11 H 0.834216 0.398187 0.50761 Uiso 0.0541 8 1 d
H1c12 H 0.515573 0.767871 0.420739 Uiso 0.0422 8 1 d
H1c13 H 0.970953 0.927798 0.237269 Uiso 0.0628 8 1 d
H1c14 H 0.961747 0.922554 0.381709 Uiso 0.0662 8 1 d
H1c15 H 0.42376 0.847249 0.625424 Uiso 0.055 8 1 d
H1c16 H 0.526121 0.658116 0.072597 Uiso 0.0468 8 1 d
H1c17 H 0.841977 0.514689 0.714892 Uiso 0.062 8 1 d
H1c19 H 0.880382 0.852379 0.442377 Uiso 0.0459 8 1 d
H1c20 H 0.860769 0.411114 0.649079 Uiso 0.0634 8 1 d
C02a C 0.9707(4) 0.4759(5) 0.7817(10) Uiso 0.098(3) 8 0.564(15) d
C01a C 0.9483(5) 0.4701(9) 0.8661(9) Uiso 0.098(3) 8 0.564(15) d
O1a O 1 0.5 0.9176(9) Uiso 0.098(3) 4 0.564(15) d
H1c01a H 0.906424 0.494826 0.873006 Uiso 0.1174 8 0.564(15) d
H2c01a H 0.943262 0.422823 0.880273 Uiso 0.1174 8 0.564(15) d
H1c02a H 0.934541 0.49428 0.747861 Uiso 0.1174 8 0.564(15) d
H2c02a H 0.985444 0.432178 0.761831 Uiso 0.1174 8 0.564(15) d
C02b C 0.9672(11) 0.4809(12) 0.8908(12) Uiso 0.098(3) 8 0.436(15) d
C01b C 0.9539(13) 0.462(2) 0.8064(12) Uiso 0.098(3) 8 0.436(15) d
O1b O 1 0.5 0.7549(12) Uiso 0.098(3) 4 0.436(15) d
H1c01b H 0.907863 0.473807 0.792221 Uiso 0.1174 8 0.436(15) d
H2c01b H 0.962454 0.414131 0.799488 Uiso 0.1174 8 0.436(15) d
H1c02b H 0.925076 0.491709 0.918417 Uiso 0.1174 8 0.436(15) d
H2c02b H 0.991158 0.444703 0.918622 Uiso 0.1174 8 0.436(15) d

loop_
_atom_site_aniso_label
_atom_site_aniso_type_symbol
_atom_site_aniso_U_11
_atom_site_aniso_U_22
_atom_site_aniso_U_33
_atom_site_aniso_U_12
_atom_site_aniso_U_13
_atom_site_aniso_U_23
I1 I 0.02430(18) 0.02279(17) 0.01565(16) 0.00056(14) -0.00174(17) -0.00222(16)
I2 I 0.02485(18) 0.02765(18) 0.02040(17) 0.00457(13) 0.00096(17) -0.00495(18)
I3 I 0.0286(2) 0.02595(19) 0.02220(18) -0.00655(15) 0.00011(16) 0.00255(16)
I4 I 0.02977(18) 0.02186(17) 0.02055(17) 0.00488(13) -0.00298(18) 0.00103(17)
Cu1 Cu 0.0290(3) 0.0249(3) 0.0192(3) 0.0016(3) -0.0057(4) -0.0037(3)
Cu2 Cu 0.0239(3) 0.0303(4) 0.0230(4) 0.0043(3) 0.0019(3) -0.0040(3)
Cu3 Cu 0.0315(4) 0.0228(3) 0.0224(4) 0.0047(3) -0.0035(3) 0.0016(3)
Cu4 Cu 0.0277(4) 0.0276(4) 0.0206(4) -0.0054(3) -0.0003(3) 0.0010(3)
N1 N 0.024(3) 0.022(3) 0.016(2) -0.001(2) -0.0011(19) -0.0015(19)
N2 N 0.028(3) 0.026(3) 0.027(3) 0.002(2) 0.004(2) 0.002(2)
N3 N 0.030(3) 0.026(3) 0.020(3) -0.005(2) 0.0008(19) -0.0019(19)
N4 N 0.020(3) 0.029(3) 0.026(3) 0.004(2) 0.0015(19) -0.004(2)
C22 C 0.039(4) 0.039(4) 0.021(3) -0.006(3) 0.003(3) -0.001(3)
C1 C 0.031(3) 0.026(3) 0.028(3) 0.004(3) 0.003(3) 0.011(3)
C21 C 0.037(4) 0.043(4) 0.022(3) -0.015(3) 0.004(3) -0.009(3)
C2 C 0.021(3) 0.029(3) 0.029(3) -0.005(2) 0.001(2) 0.002(3)
C3 C 0.062(5) 0.042(4) 0.024(4) -0.016(4) 0.010(3) -0.003(3)
C4 C 0.054(4) 0.026(3) 0.031(4) 0.003(3) 0.009(3) 0.005(3)
C5 C 0.027(4) 0.038(4) 0.042(4) -0.001(3) 0.014(3) -0.002(3)
C6 C 0.035(4) 0.030(3) 0.035(4) 0.008(3) -0.016(3) -0.002(3)
C8 C 0.058(5) 0.036(4) 0.032(4) -0.003(3) -0.014(3) -0.013(3)
C9 C 0.016(3) 0.074(5) 0.037(4) 0.002(3) 0.003(3) 0.010(4)
C10 C 0.039(4) 0.036(4) 0.040(4) 0.005(3) -0.011(3) -0.003(3)
C11 C 0.052(4) 0.018(3) 0.065(6) 0.009(3) 0.025(4) 0.012(3)
C12 C 0.024(3) 0.051(4) 0.030(4) 0.005(3) -0.002(3) 0.002(3)
C13 C 0.053(5) 0.064(5) 0.040(4) -0.027(4) 0.018(4) -0.005(4)
C14 C 0.047(5) 0.076(6) 0.042(4) -0.029(4) 0.001(4) -0.006(4)
C15 C 0.032(4) 0.055(5) 0.050(5) 0.011(3) 0.021(3) 0.000(4)
C16 C 0.036(4) 0.051(4) 0.030(4) 0.005(3) -0.018(3) 0.001(3)
C17 C 0.060(5) 0.051(5) 0.044(5) 0.021(4) 0.011(4) 0.022(4)
C19 C 0.034(4) 0.054(4) 0.026(3) -0.002(3) 0.000(3) -0.004(3)
C20 C 0.064(5) 0.048(5) 0.047(5) 0.026(4) 0.025(4) 0.030(4)

loop_
_atom_type_symbol
_atom_type_scat_dispersion_real
_atom_type_scat_dispersion_imag
_atom_type_scat_source
C 0.0033 0.0016 'International Tables Vol C tables 4.2.6.8 and 6.1.1.1'
H 0.0000 0.0000 'International Tables Vol C tables 4.2.6.8 and 6.1.1.1'
Cu 0.3201 1.2651 'International Tables Vol C tables 4.2.6.8 and 6.1.1.1'
I -0.4742 1.8119 'International Tables Vol C tables 4.2.6.8 and 6.1.1.1'
N 0.0061 0.0033 'International Tables Vol C tables 4.2.6.8 and 6.1.1.1'
O 0.0106 0.0060 'International Tables Vol C tables 4.2.6.8 and 6.1.1.1'

loop_
_geom_angle_atom_site_label_1
_geom_angle_atom_site_label_2
_geom_angle_atom_site_label_3
_geom_angle_site_symmetry_1
_geom_angle_site_symmetry_3
_geom_angle
Cu2 I1 Cu3 . . 58.12(2)
Cu2 I1 Cu4 . . 59.58(2)
Cu2 I1 N1 . 7_665 150.58(7)
Cu2 I1 N2 . . 83.45(7)
Cu2 I1 N3 . . 84.02(7)
Cu2 I1 N4 . . 29.91(7)
Cu3 I1 Cu4 . . 58.64(2)
Cu3 I1 N1 . 7_665 150.99(7)
Cu3 I1 N2 . . 30.30(7)
Cu3 I1 N3 . . 81.92(7)
Cu3 I1 N4 . . 83.73(7)
Cu4 I1 N1 . 7_665 129.16(7)
Cu4 I1 N2 . . 84.62(7)
Cu4 I1 N3 . . 27.95(7)
Cu4 I1 N4 . . 84.97(7)
N1 I1 N2 7_665 . 122.96(10)
N1 I1 N3 7_665 . 101.23(9)
N1 I1 N4 7_665 . 122.61(10)
N2 I1 N3 . . 101.16(10)
N2 I1 N4 . . 101.75(10)
N3 I1 N4 . . 103.36(10)
Cu1 I2 Cu3 . . 60.86(2)
Cu1 I2 Cu4 . . 58.10(2)
Cu1 I2 N1 . . 30.06(7)
Cu1 I2 N2 . . 87.68(8)
Cu1 I2 N3 . . 83.18(8)
Cu3 I2 Cu4 . . 57.48(2)
Cu3 I2 N1 . . 85.82(7)
Cu3 I2 N2 . . 31.73(7)
Cu3 I2 N3 . . 87.41(7)
Cu4 I2 N1 . . 84.77(7)
Cu4 I2 N2 . . 85.05(8)
Cu4 I2 N3 . . 33.02(7)
N1 I2 N2 . . 104.59(10)
N1 I2 N3 . . 101.08(10)
N2 I2 N3 . . 108.21(10)
Cu1 I3 Cu2 . . 58.46(2)
Cu1 I3 Cu3 . . 59.68(2)
Cu1 I3 N1 . . 32.55(7)
Cu1 I3 N2 . . 86.87(8)
Cu1 I3 N4 . . 84.21(7)
Cu2 I3 Cu3 . . 57.65(2)
Cu2 I3 N1 . . 85.86(7)
Cu2 I3 N2 . . 85.17(8)
Cu2 I3 N4 . . 31.83(7)
Cu3 I3 N1 . . 88.21(7)
Cu3 I3 N2 . . 32.01(7)
Cu3 I3 N4 . . 85.69(7)
N1 I3 N2 . . 107.51(10)
N1 I3 N4 . . 102.15(10)
N2 I3 N4 . . 105.82(10)
Cu1 I4 Cu2 . . 59.24(2)
Cu1 I4 Cu4 . . 58.87(2)
Cu1 I4 N1 . . 31.08(7)
Cu1 I4 N3 . . 83.38(7)
Cu1 I4 N4 . . 85.62(7)
Cu2 I4 Cu4 . . 58.43(2)
Cu2 I4 N1 . . 84.26(7)
Cu2 I4 N3 . . 88.97(7)
Cu2 I4 N4 . . 32.14(7)
Cu4 I4 N1 . . 86.77(7)
Cu4 I4 N3 . . 32.85(7)
Cu4 I4 N4 . . 86.76(7)
N1 I4 N3 . . 102.37(10)
N1 I4 N4 . . 101.14(10)
N3 I4 N4 . . 111.47(10)
I2 Cu1 I3 . . 109.47(3)
I2 Cu1 I4 . . 116.41(2)
I2 Cu1 Cu2 . . 109.87(3)
I2 Cu1 Cu3 . . 59.69(2)
I2 Cu1 Cu4 . . 62.26(2)
I2 Cu1 N1 . . 108.61(13)
I3 Cu1 I4 . . 114.00(3)
I3 Cu1 Cu2 . . 59.84(2)
I3 Cu1 Cu3 . . 59.41(2)
I3 Cu1 Cu4 . . 108.76(3)
I3 Cu1 N1 . . 100.71(13)
I4 Cu1 Cu2 . . 61.40(2)
I4 Cu1 Cu3 . . 108.88(3)
I4 Cu1 Cu4 . . 61.16(2)
I4 Cu1 N1 . . 106.28(13)
Cu2 Cu1 Cu3 . . 58.00(3)
Cu2 Cu1 Cu4 . . 59.88(3)
Cu2 Cu1 N1 . . 140.93(13)
Cu3 Cu1 Cu4 . . 58.42(3)
Cu3 Cu1 N1 . . 144.37(13)
Cu4 Cu1 N1 . . 150.52(13)
I1 Cu2 I3 . . 115.72(3)
I1 Cu2 I4 . . 111.06(2)
I1 Cu2 Cu1 . . 110.94(3)
I1 Cu2 Cu3 . . 61.20(2)
I1 Cu2 Cu4 . . 59.56(2)
I1 Cu2 N4 . . 108.94(14)
I3 Cu2 I4 . . 113.85(3)
I3 Cu2 Cu1 . . 61.70(2)
I3 Cu2 Cu3 . . 61.34(2)
I3 Cu2 Cu4 . . 110.01(3)
I3 Cu2 N4 . . 103.58(13)
I4 Cu2 Cu1 . . 59.36(2)
I4 Cu2 Cu3 . . 110.51(3)
I4 Cu2 Cu4 . . 60.35(2)
I4 Cu2 N4 . . 102.40(14)
Cu1 Cu2 Cu3 . . 62.05(3)
Cu1 Cu2 Cu4 . . 59.56(3)
Cu1 Cu2 N4 . . 139.94(14)
Cu3 Cu2 Cu4 . . 59.66(3)
Cu3 Cu2 N4 . . 147.02(14)
Cu4 Cu2 N4 . . 146.17(14)
I1 Cu3 I2 . . 115.23(3)
I1 Cu3 I3 . . 114.98(3)
I1 Cu3 Cu1 . . 108.87(3)
I1 Cu3 Cu2 . . 60.68(2)
I1 Cu3 Cu4 . . 59.76(2)
I1 Cu3 N2 . . 107.66(14)
I2 Cu3 I3 . . 110.51(3)
I2 Cu3 Cu1 . . 59.45(2)
I2 Cu3 Cu2 . . 111.33(3)
I2 Cu3 Cu4 . . 62.45(2)
I2 Cu3 N2 . . 104.15(14)
I3 Cu3 Cu1 . . 60.91(2)
I3 Cu3 Cu2 . . 61.01(2)
I3 Cu3 Cu4 . . 110.70(3)
I3 Cu3 N2 . . 102.89(14)
Cu1 Cu3 Cu2 . . 59.95(3)
Cu1 Cu3 Cu4 . . 59.24(3)
Cu1 Cu3 N2 . . 143.47(14)
Cu2 Cu3 Cu4 . . 60.85(3)
Cu2 Cu3 N2 . . 144.28(14)
Cu4 Cu3 N2 . . 146.34(14)
I1 Cu4 I2 . . 114.76(3)
I1 Cu4 I4 . . 112.89(3)
I1 Cu4 Cu1 . . 112.91(3)
I1 Cu4 Cu2 . . 60.87(2)
I1 Cu4 Cu3 . . 61.61(2)
I1 Cu4 N3 . . 114.34(13)
I2 Cu4 I4 . . 113.08(3)
I2 Cu4 Cu1 . . 59.64(2)
I2 Cu4 Cu2 . . 108.33(3)
I2 Cu4 Cu3 . . 60.06(2)
I2 Cu4 N3 . . 99.32(13)
I4 Cu4 Cu1 . . 59.97(2)
I4 Cu4 Cu2 . . 61.22(2)
I4 Cu4 Cu3 . . 111.09(3)
I4 Cu4 N3 . . 100.90(13)
Cu1 Cu4 Cu2 . . 60.56(3)
Cu1 Cu4 Cu3 . . 62.35(3)
Cu1 Cu4 N3 . . 132.75(13)
Cu2 Cu4 Cu3 . . 59.49(3)
Cu2 Cu4 N3 . . 151.22(14)
Cu3 Cu4 N3 . . 146.67(14)
I1 N1 I2 7_664 . 76.19(8)
I1 N1 I3 7_664 . 141.55(13)
I1 N1 I4 7_664 . 76.09(8)
I1 N1 Cu1 7_664 . 94.87(15)
I1 N1 C6 7_664 . 76.4(3)
I1 N1 C10 7_664 . 100.1(3)
I2 N1 I3 . . 71.83(8)
I2 N1 I4 . . 73.15(8)
I2 N1 Cu1 . . 41.33(9)
I2 N1 C6 . . 145.9(4)
I2 N1 C10 . . 87.1(3)
I3 N1 I4 . . 74.68(8)
I3 N1 Cu1 . . 46.74(10)
I3 N1 C6 . . 122.2(4)
I3 N1 C10 . . 99.1(4)
I4 N1 Cu1 . . 42.63(9)
I4 N1 C6 . . 80.9(3)
I4 N1 C10 . . 160.2(4)
Cu1 N1 C6 . . 122.6(4)
Cu1 N1 C10 . . 120.0(4)
C6 N1 C10 . . 117.4(5)
I1 N2 I2 . . 73.71(9)
I1 N2 I3 . . 74.09(9)
I1 N2 Cu3 . . 42.04(10)
I1 N2 C1 . . 81.9(3)
I1 N2 C4 . . 159.1(4)
I2 N2 I3 . . 72.81(9)
I2 N2 Cu3 . . 44.13(10)
I2 N2 C1 . . 145.9(4)
I2 N2 C4 . . 85.5(3)
I3 N2 Cu3 . . 45.09(10)
I3 N2 C1 . . 123.0(4)
I3 N2 C4 . . 98.6(4)
Cu3 N2 C1 . . 122.7(4)
Cu3 N2 C4 . . 119.6(4)
C1 N2 C4 . . 117.7(5)
I1 N3 I2 . . 73.22(8)
I1 N3 I4 . . 71.55(8)
I1 N3 Cu4 . . 37.71(9)
I1 N3 C22 . . 155.7(4)
I1 N3 C19 . . 86.7(4)
I2 N3 I4 . . 76.53(9)
I2 N3 Cu4 . . 47.66(10)
I2 N3 C22 . . 88.4(4)
I2 N3 C19 . . 134.6(4)
I4 N3 Cu4 . . 46.25(10)
I4 N3 C22 . . 89.1(3)
I4 N3 C19 . . 135.2(4)
Cu4 N3 C22 . . 118.0(4)
Cu4 N3 C19 . . 124.4(4)
C22 N3 C19 . . 117.6(5)
I1 N4 I3 . . 73.74(8)
I1 N4 I4 . . 71.93(8)
I1 N4 Cu2 . . 41.15(9)
I1 N4 C2 . . 84.4(3)
I1 N4 C12 . . 155.3(4)
I3 N4 I4 . . 74.94(9)
I3 N4 Cu2 . . 44.58(10)
I3 N4 C2 . . 122.6(3)
I3 N4 C12 . . 99.2(3)
I4 N4 Cu2 . . 45.46(10)
I4 N4 C2 . . 145.5(4)
I4 N4 C12 . . 83.4(3)
Cu2 N4 C2 . . 123.8(4)
Cu2 N4 C12 . . 118.0(4)
C2 N4 C12 . . 118.2(5)
N3 C22 C3 . . 123.1(6)
N2 C1 C17 . . 123.1(6)
N2 C1 H1c1 . . 118.45
C17 C1 H1c1 . . 118.45
C8 C21 C16 . . 118.9(6)
C8 C21 H1c21 . . 120.56
C16 C21 H1c21 . . 120.56
N4 C2 C5 . . 124.0(6)
N4 C2 H1c2 . . 117.98
C5 C2 H1c2 . . 117.99
C22 C3 C13 . . 117.8(6)
C22 C3 H1c3 . . 121.11
C13 C3 H1c3 . . 121.11
N2 C4 C11 . . 121.7(6)
N2 C4 H1c4 . . 119.16
C11 C4 H1c4 . . 119.16
C2 C5 C15 . . 118.1(6)
C2 C5 H1c5 . . 120.96
C15 C5 H1c5 . . 120.96
N1 C6 C16 . . 122.3(6)
N1 C6 H1c6 . . 118.87
C16 C6 H1c6 . . 118.87
C21 C8 C10 . . 117.9(6)
C21 C8 H1c8 . . 121.04
C10 C8 H1c8 . . 121.04
C12 C9 C15 . . 120.0(6)
C12 C9 H1c9 . . 119.99
C15 C9 H1c9 . . 119.99
N1 C10 C8 . . 123.3(6)
N1 C10 H1c10 . . 118.33
C8 C10 H1c10 . . 118.33
C4 C11 C20 . . 118.7(6)
C4 C11 H1c11 . . 120.67
C20 C11 H1c11 . . 120.67
N4 C12 C9 . . 120.8(6)
N4 C12 H1c12 . . 119.59
C9 C12 H1c12 . . 119.59
C3 C13 C14 . . 119.5(7)
C3 C13 H1c13 . . 120.27
C14 C13 H1c13 . . 120.27
C13 C14 C19 . . 119.3(7)
C13 C14 H1c14 . . 120.33
C19 C14 H1c14 . . 120.34
C5 C15 C9 . . 118.8(6)
C5 C15 H1c15 . . 120.61
C9 C15 H1c15 . . 120.61
C21 C16 C6 . . 120.1(6)
C21 C16 H1c16 . . 119.93
C6 C16 H1c16 . . 119.93
C1 C17 C20 . . 118.7(7)
C1 C17 H1c17 . . 120.65
C20 C17 H1c17 . . 120.65
N3 C19 C14 . . 122.7(6)
N3 C19 H1c19 . . 118.64
C14 C19 H1c19 . . 118.64
C11 C20 C17 . . 120.2(7)
C11 C20 H1c20 . . 119.89
C17 C20 H1c20 . . 119.89
C02a C02a C01a 2_765 . 106.9(12)
C02a C02a H1c02a 2_765 . 109.47
C02a C02a H2c02a 2_765 . 109.47
C02a C02a C01b 2_765 . 137(3)
C02a C02a O1b 2_765 . 29.8(13)
C01a C02a H1c02a . . 109.47
C01a C02a H2c02a . . 109.47
C01a C02a C01b . . 31(3)
C01a C02a O1b . . 136.3(17)
H1c02a C02a H2c02a . . 111.93
H1c02a C02a C01b . . 98.06
H1c02a C02a O1b . . 90.59
H2c02a C02a C01b . . 88.42
H2c02a C02a O1b . . 97.21
C01b C02a O1b . . 167(3)
C02a C01a O1a . . 106.9(10)
C02a C01a H1c01a . . 109.47
C02a C01a H2c01a . . 109.47
C02a C01a C02b . . 115(3)
C02a C01a C01b . . 18(2)
C02a C01a H1c02b . . 149.55
O1a C01a H1c01a . . 109.47
O1a C01a H2c01a . . 109.47
O1a C01a C02b . . 8(2)
O1a C01a C01b . . 123.3(19)
O1a C01a H1c02b . . 71.55
H1c01a C01a H2c01a . . 111.93
H1c01a C01a C02b . . 106.5
H1c01a C01a C01b . . 107.09
H1c01a C01a H1c02b . . 47.75
H2c01a C01a C02b . . 104.92
H2c01a C01a C01b . . 94.81
H2c01a C01a H1c02b . . 99.19
C02b C01a C01b . . 131(3)
C02b C01a H1c02b . . 65.64
C01b C01a H1c02b . . 154.48
C01a O1a C01a . 2_765 110.0(12)
C01a O1a C02b . . 5.2(15)
C01a O1a C02b . 2_765 115.2(19)
C01a O1a C02b 2_765 . 115.2(19)
C01a O1a C02b 2_765 2_765 5.2(15)
C02b O1a C02b . 2_765 120(3)
C01a H1c01a H1c02b . . 71.32
C02a H1c02a H1c01b . . 80.44
C02a H2c02a C01b . . 31.64
C02a H2c02a H2c01b . . 88.82
C01b H2c02a H2c01b . . 57.22
C01a C02b O1a . . 167(4)
C01a C02b C02b . 2_765 137(3)
C01a C02b C01b . . 31(2)
C01a C02b H1c02b . . 80.84
C01a C02b H2c02b . . 110.84
O1a C02b C02b . 2_765 29.8(14)
O1a C02b C01b . . 136(2)
O1a C02b H1c02b . . 108.77
O1a C02b H2c02b . . 74.14
C02b C02b C01b 2_765 . 106.9(19)
C02b C02b H1c02b 2_765 . 129.29
C02b C02b H2c02b 2_765 . 87.1
C01b C02b H1c02b . . 109.47
C01b C02b H2c02b . . 109.47
H1c02b C02b H2c02b . . 111.93
C02a C01b C01a . . 131(5)
C02a C01b H2c02a . . 59.94
C02a C01b C02b . . 115(4)
C02a C01b O1b . . 8(2)
C02a C01b H1c01b . . 104.92
C02a C01b H2c01b . . 106.5
C01a C01b H2c02a . . 141.11
C01a C01b C02b . . 18.1(12)
C01a C01b O1b . . 123(3)
C01a C01b H1c01b . . 94.81
C01a C01b H2c01b . . 107.09
H2c02a C01b C02b . . 129.99
H2c02a C01b O1b . . 63.56
H2c02a C01b H1c01b . . 120.09
H2c02a C01b H2c01b . . 46.61
C02b C01b O1b . . 107(2)
C02b C01b H1c01b . . 109.47
C02b C01b H2c01b . . 109.47
O1b C01b H1c01b . . 109.47
O1b C01b H2c01b . . 109.47
H1c01b C01b H2c01b . . 111.93
C02a O1b C02a . 2_765 120(3)
C02a O1b C01b . . 5.2(14)
C02a O1b C01b . 2_765 115(2)
C02a O1b C01b 2_765 . 115(2)
C02a O1b C01b 2_765 2_765 5.2(14)
C01b O1b C01b . 2_765 110.0(18)
H1c02a H1c01b C01b . . 76.31
H2c02a H2c01b C01b . . 76.17
C01a H1c02b H1c01a . . 60.94
C01a H1c02b C02b . . 33.51
H1c01a H1c02b C02b . . 89.81

loop_
_geom_bond_atom_site_label_1
_geom_bond_atom_site_label_2
_geom_bond_site_symmetry_2
_geom_bond_distance
I1 Cu2 . 2.6757(7)
I1 Cu3 . 2.6892(7)
I1 Cu4 . 2.6409(8)
I1 N1 7_665 3.953(4)
I1 N2 . 3.827(5)
I1 N3 . 3.934(4)
I1 N4 . 3.846(5)
I2 Cu1 . 2.6760(7)
I2 Cu3 . 2.6826(8)
I2 Cu4 . 2.7447(8)
I2 N1 . 3.840(5)
I2 N2 . 3.736(5)
I2 N3 . 3.664(5)
I3 Cu1 . 2.7475(8)
I3 Cu2 . 2.6982(7)
I3 Cu3 . 2.7066(7)
I3 N1 . 3.707(4)
I3 N2 . 3.725(5)
I3 N4 . 3.737(5)
I4 Cu1 . 2.6630(7)
I4 Cu2 . 2.7172(8)
I4 Cu4 . 2.6943(8)
I4 N1 . 3.774(5)
I4 N3 . 3.663(5)
I4 N4 . 3.723(5)
Cu1 Cu2 . 2.6596(11)
Cu1 Cu3 . 2.7141(11)
Cu1 Cu4 . 2.6329(10)
Cu1 N1 . 2.030(5)
Cu2 Cu3 . 2.6058(9)
Cu2 Cu4 . 2.6414(10)
Cu2 N4 . 2.028(5)
Cu3 Cu4 . 2.6102(10)
Cu3 N2 . 2.026(5)
Cu4 N3 . 2.023(5)
N1 C6 . 1.311(8)
N1 C10 . 1.341(8)
N2 C1 . 1.324(8)
N2 C4 . 1.350(8)
N3 C22 . 1.333(8)
N3 C19 . 1.310(8)
N4 C2 . 1.325(8)
N4 C12 . 1.338(7)
C22 C3 . 1.371(9)
C1 C17 . 1.380(10)
C1 H1c1 . 0.96
C21 C8 . 1.376(9)
C21 C16 . 1.342(9)
C21 H1c21 . 0.96
C2 C5 . 1.354(9)
C2 H1c2 . 0.96
C3 C13 . 1.371(10)
C3 H1c3 . 0.96
C4 C11 . 1.390(9)
C4 H1c4 . 0.96
C5 C15 . 1.383(9)
C5 H1c5 . 0.96
C6 C16 . 1.389(9)
C6 H1c6 . 0.96
C8 C10 . 1.380(9)
C8 H1c8 . 0.96
C9 C12 . 1.385(9)
C9 C15 . 1.355(10)
C9 H1c9 . 0.96
C10 H1c10 . 0.96
C11 C20 . 1.358(11)
C11 H1c11 . 0.96
C12 H1c12 . 0.96
C13 C14 . 1.341(11)
C13 H1c13 . 0.96
C14 C19 . 1.374(10)
C14 H1c14 . 0.96
C15 H1c15 . 0.96
C16 H1c16 . 0.96
C17 C20 . 1.348(10)
C17 H1c17 . 0.96
C19 H1c19 . 0.96
C20 H1c20 . 0.96
C02a C02a 2_765 1.489(12)
C02a C01a . 1.42(2)
C02a H1c02a . 0.96
C02a H2c02a . 0.96
C02a C01b . 0.58(3)
C02a O1b . 0.858(14)
C01a O1a . 1.431(15)
C01a H1c01a . 0.96
C01a H2c01a . 0.96
C01a C02b . 0.58(2)
C01a C01b . 0.97(2)
C01a H1c02b . 1.0404
O1a C02b . 0.86(2)
O1a C02b 2_765 0.86(2)
H1c01a H1c02b . 0.8129
H1c02a H1c01b . 0.9667
H2c02a C01b . 1.1088
H2c02a H2c01b . 0.8298
C02b C02b 2_765 1.49(3)
C02b C01b . 1.42(3)
C02b H1c02b . 0.96
C02b H2c02b . 0.96
C01b O1b . 1.43(3)
C01b H1c01b . 0.96
C01b H2c01b . 0.96

loop_
_twin_individual_id
_twin_individual_mass_fraction_refined
_twin_individual_twin_matrix_11
_twin_individual_twin_matrix_12
_twin_individual_twin_matrix_13
_twin_individual_twin_matrix_21
_twin_individual_twin_matrix_22
_twin_individual_twin_matrix_23
_twin_individual_twin_matrix_31
_twin_individual_twin_matrix_32
_twin_individual_twin_matrix_33
1 0.99(2) 1 0 0 0 1 0 0 0 1
2 0.01(2) -1 0 0 0 -1 0 0 0 -1

loop_
_restr_distance_atom_site_label_1
_restr_distance_atom_site_label_2
_restr_distance_site_symmetry_2
_restr_distance_target
_restr_distance_target_weight_param
O1a C01a . 1.42 0.01
C01a C02a . 1.45 0.01
C02a C02a 2_765 1.45 0.01
O1b C01b . 1.42 0.01
C01b C02b . 1.45 0.01
C02b C02b 2_765 1.45 0.01

loop_
_restr_angle_atom_site_label_1
_restr_angle_atom_site_label_2
_restr_angle_atom_site_label_3
_restr_angle_site_symmetry_3
_restr_angle_target
_restr_angle_target_weight_param
C01a O1a C01a 2_765 110 0.01
O1a C01a C02a . 106.9 0.01
C01a C02a C02a 2_765 106.9 0.01
C01b O1b C01b 2_765 110 0.01
O1b C01b C02b . 106.9 0.01
C01b C02b C02b 2_765 106.9 0.01
